data_2205223
loop_
_publ_author_name
'Zhang, Hui'
'Fang, Liang'
'Dronskowski, Richard'
'Kruse, Klaus'
'Yuan, Runzhang'

_publ_section_title
;
 Bis(imidazolium) hexachlorostannate(IV)
;
_journal_issue 3
_journal_name_full 'Acta Crystallographica Section E'
_journal_page_first m543
_journal_page_last m544
_journal_paper_doi 10.1107/S1600536805004770
_journal_volume 61
_journal_year 2005
_chemical_formula_iupac '(C3 H5 N2) [Sn Cl6]'
_chemical_formula_moiety '2C3 H5 N2 +, Cl6 Sn 2-'
_chemical_formula_sum 'C6 H10 Cl6 N4 Sn'
_chemical_formula_weight 469.57
_chemical_name_systematic
;
Bis(imidazolium) hexachlorotin(IV)
;
_space_group_IT_number 14
_symmetry_cell_setting monoclinic
_symmetry_space_group_name_Hall '-P 2ybc'
_symmetry_space_group_name_H-M 'P 1 21/c 1'
_atom_sites_solution_hydrogens geom
_atom_sites_solution_primary direct
_atom_sites_solution_secondary difmap
_cell_angle_alpha 90.00
_cell_angle_beta 98.16(3)
_cell_angle_gamma 90.00
_cell_formula_units_Z 2
_cell_length_a 7.4650(15)
_cell_length_b 8.0670(16)
_cell_length_c 12.411(3)
_cell_measurement_reflns_used 1820
_cell_measurement_temperature 223(2)
_cell_measurement_theta_max 28.28
_cell_measurement_theta_min 2.76
_cell_volume 739.8(3)
_computing_cell_refinement 'SAINT (Bruker, 1998)'
_computing_data_collection 'SMART (Bruker, 1998)'
_computing_data_reduction SAINT
_computing_molecular_graphics 'PLATON (Spek, 2003)'
_computing_publication_material SHELXTL
_computing_structure_refinement SHELXTL
_computing_structure_solution 'SHELXTL (Sheldrick, 1997)'
_diffrn_ambient_temperature 223(2)
_diffrn_measured_fraction_theta_full 0.992
_diffrn_measured_fraction_theta_max 0.992
_diffrn_measurement_device_type 'Bruker APEX CCD'
_diffrn_measurement_method \w
_diffrn_radiation_monochromator graphite
_diffrn_radiation_source 'fine-focus sealed tube'
_diffrn_radiation_type MoK\a
_diffrn_radiation_wavelength 0.71073
_diffrn_reflns_av_R_equivalents 0.0260
_diffrn_reflns_av_sigmaI/netI 0.0191
_diffrn_reflns_limit_h_max 9
_diffrn_reflns_limit_h_min -9
_diffrn_reflns_limit_k_max 10
_diffrn_reflns_limit_k_min -10
_diffrn_reflns_limit_l_max 16
_diffrn_reflns_limit_l_min -16
_diffrn_reflns_number 9551
_diffrn_reflns_theta_full 28.28
_diffrn_reflns_theta_max 28.28
_diffrn_reflns_theta_min 2.76
_diffrn_standards_number 0
_exptl_absorpt_coefficient_mu 2.793
_exptl_absorpt_correction_T_max 0.66
_exptl_absorpt_correction_T_min 0.43
_exptl_absorpt_correction_type multi-scan
_exptl_absorpt_process_details '(SADABS; Sheldrick, 1996)'
_exptl_crystal_colour colourless
_exptl_crystal_density_diffrn 2.108
_exptl_crystal_density_method 'not measured'
_exptl_crystal_description prism
_exptl_crystal_F_000 452
_exptl_crystal_size_max 0.40
_exptl_crystal_size_mid 0.25
_exptl_crystal_size_min 0.15
_refine_diff_density_max 0.519
_refine_diff_density_min -0.385
_refine_ls_extinction_method none
_refine_ls_goodness_of_fit_ref 1.070
_refine_ls_hydrogen_treatment constr
_refine_ls_matrix_type full
_refine_ls_number_parameters 79
_refine_ls_number_reflns 1820
_refine_ls_number_restraints 0
_refine_ls_restrained_S_all 1.070
_refine_ls_R_factor_all 0.0204
_refine_ls_R_factor_gt 0.0183
_refine_ls_shift/su_max 0.000
_refine_ls_shift/su_mean 0.000
_refine_ls_structure_factor_coef Fsqd
_refine_ls_weighting_details 'calc w = 1/[\s^2^(Fo^2^)+(0.0201P)^2^+0.3722P] where P = (Fo^2^+2Fc^2^)/3'
_refine_ls_weighting_scheme calc
_refine_ls_wR_factor_gt 0.0453
_refine_ls_wR_factor_ref 0.0462
_reflns_number_gt 1672
_reflns_number_total 1820
_reflns_threshold_expression I>2\s(I)
_cod_data_source_file bv6013.cif
_cod_data_source_block I
_cod_original_sg_symbol_H-M 'P 21/c '
_cod_original_formula_sum 'C6 H10 Cl6 N4 Sn '
_cod_database_code 2205223
_cod_database_fobs_code 2205223

loop_
_symmetry_equiv_pos_as_xyz
'x, y, z'
'-x, y+1/2, -z+1/2'
'-x, -y, -z'
'x, -y-1/2, z-1/2'

loop_
_atom_site_label
_atom_site_fract_x
_atom_site_fract_y
_atom_site_fract_z
_atom_site_U_iso_or_equiv
_atom_site_adp_type
_atom_site_calc_flag
_atom_site_refinement_flags
_atom_site_occupancy
_atom_site_type_symbol
Sn1 0.5000 1.0000 1.0000 0.01943(6) Uani d S 1 Sn
Cl1 0.59502(7) 1.01996(6) 0.81968(4) 0.03214(11) Uani d . 1 Cl
Cl2 0.47731(6) 0.70260(6) 0.98245(4) 0.03225(11) Uani d . 1 Cl
Cl3 0.18631(6) 1.02402(6) 0.92132(4) 0.02792(10) Uani d . 1 Cl
N1 -0.0555(3) 0.1256(2) 0.63030(15) 0.0379(4) Uani d . 1 N
H1 -0.1439 0.1969 0.6235 0.046 Uiso calc R 1 H
N2 0.2065(3) 0.0237(3) 0.65112(17) 0.0477(6) Uani d . 1 N
H2 0.3239 0.0154 0.6607 0.057 Uiso calc R 1 H
C3 0.0886(3) -0.1060(3) 0.64065(18) 0.0403(5) Uani d . 1 C
H3 0.1183 -0.2193 0.6424 0.048 Uiso calc R 1 H
C4 -0.0751(3) -0.0416(3) 0.62760(18) 0.0348(5) Uani d . 1 C
H4 -0.1850 -0.1004 0.6182 0.042 Uiso calc R 1 H
C5 0.1151(4) 0.1629(3) 0.64449(18) 0.0462(6) Uani d . 1 C
H5 0.1643 0.2703 0.6492 0.055 Uiso calc R 1 H

loop_
_atom_site_aniso_label
_atom_site_aniso_U_11
_atom_site_aniso_U_22
_atom_site_aniso_U_33
_atom_site_aniso_U_12
_atom_site_aniso_U_13
_atom_site_aniso_U_23
Sn1 0.01648(9) 0.01782(9) 0.02427(10) 0.00051(5) 0.00382(6) 0.00007(6)
Cl1 0.0259(2) 0.0460(3) 0.0257(2) 0.00208(19) 0.00791(18) 0.00294(18)
Cl2 0.0267(2) 0.0178(2) 0.0525(3) 0.00032(16) 0.00657(19) -0.00231(18)
Cl3 0.0178(2) 0.0310(2) 0.0342(2) 0.00186(15) 0.00118(17) 0.00058(17)
N1 0.0424(11) 0.0368(9) 0.0347(9) 0.0113(8) 0.0058(8) 0.0001(8)
N2 0.0193(9) 0.0903(18) 0.0337(10) -0.0020(9) 0.0042(7) 0.0045(10)
C3 0.0497(13) 0.0376(11) 0.0353(11) 0.0107(10) 0.0121(10) 0.0071(9)
C4 0.0311(11) 0.0430(11) 0.0313(10) -0.0102(9) 0.0072(9) -0.0033(9)
C5 0.0640(16) 0.0439(13) 0.0317(11) -0.0258(12) 0.0100(11) -0.0067(9)

loop_
_atom_type_symbol
_atom_type_description
_atom_type_scat_dispersion_real
_atom_type_scat_dispersion_imag
_atom_type_scat_source
C C 0.0033 0.0016 'International Tables Vol C Tables 4.2.6.8 and 6.1.1.4'
H H 0.0000 0.0000 'International Tables Vol C Tables 4.2.6.8 and 6.1.1.4'
N N 0.0061 0.0033 'International Tables Vol C Tables 4.2.6.8 and 6.1.1.4'
Cl Cl 0.1484 0.1585 'International Tables Vol C Tables 4.2.6.8 and 6.1.1.4'
Sn Sn -0.6537 1.4246 'International Tables Vol C Tables 4.2.6.8 and 6.1.1.4'

loop_
_geom_angle_atom_site_label_1
_geom_angle_atom_site_label_2
_geom_angle_atom_site_label_3
_geom_angle_site_symmetry_1
_geom_angle_site_symmetry_3
_geom_angle
_geom_angle_publ_flag
Cl2 Sn1 Cl2 . 3_677 180.0 yes
Cl2 Sn1 Cl3 . . 89.522(16) yes
Cl2 Sn1 Cl3 3_677 . 90.478(16) yes
Cl2 Sn1 Cl3 . 3_677 90.478(16) yes
Cl2 Sn1 Cl3 3_677 3_677 89.522(16) yes
Cl3 Sn1 Cl3 . 3_677 180.0 yes
Cl2 Sn1 Cl1 . . 90.493(17) yes
Cl2 Sn1 Cl1 3_677 . 89.507(17) yes
Cl3 Sn1 Cl1 . . 90.87(3) yes
Cl3 Sn1 Cl1 3_677 . 89.13(3) yes
Cl2 Sn1 Cl1 . 3_677 89.507(17) yes
Cl2 Sn1 Cl1 3_677 3_677 90.493(17) yes
Cl3 Sn1 Cl1 . 3_677 89.13(3) yes
Cl3 Sn1 Cl1 3_677 3_677 90.87(3) yes
Cl1 Sn1 Cl1 . 3_677 180.0 yes
C5 N1 C4 . . 109.55(19) ?
C5 N1 H1 . . 125.2 ?
C4 N1 H1 . . 125.2 ?
C5 N2 C3 . . 109.2(2) ?
C5 N2 H2 . . 125.4 ?
C3 N2 H2 . . 125.4 ?
C4 C3 N2 . . 106.5(2) ?
C4 C3 H3 . . 126.7 ?
N2 C3 H3 . . 126.7 ?
C3 C4 N1 . . 107.1(2) ?
C3 C4 H4 . . 126.4 ?
N1 C4 H4 . . 126.4 ?
N1 C5 N2 . . 107.6(2) ?
N1 C5 H5 . . 126.2 ?
N2 C5 H5 . . 126.2 ?

loop_
_geom_bond_atom_site_label_1
_geom_bond_atom_site_label_2
_geom_bond_site_symmetry_2
_geom_bond_distance
_geom_bond_publ_flag
Sn1 Cl2 . 2.4128(7) yes
Sn1 Cl2 3_677 2.4128(7) yes
Sn1 Cl3 . 2.4137(8) yes
Sn1 Cl3 3_677 2.4137(8) yes
Sn1 Cl1 . 2.4470(7) yes
Sn1 Cl1 3_677 2.4470(7) yes
N1 C5 . 1.296(3) ?
N1 C4 . 1.357(3) ?
N1 H1 . 0.8700 ?
N2 C5 . 1.311(3) ?
N2 C3 . 1.362(3) ?
N2 H2 . 0.8700 ?
C3 C4 . 1.317(3) ?
C3 H3 . 0.9400 ?
C4 H4 . 0.9400 ?
C5 H5 . 0.9400 ?

loop_
_geom_hbond_atom_site_label_D
_geom_hbond_atom_site_label_H
_geom_hbond_atom_site_label_A
_geom_hbond_site_symmetry_A
_geom_hbond_distance_DH
_geom_hbond_distance_HA
_geom_hbond_distance_DA
_geom_hbond_angle_DHA
_geom_hbond_publ_flag
N2 H2 Cl1 1_545 0.87 2.62 3.327(2) 139 yes
N1 H1 Cl2 2_546 0.87 2.65 3.318(2) 135 yes
N1 H1 Cl3 2_546 0.87 2.71 3.3935(19) 137 yes

loop_
_geom_torsion_atom_site_label_1
_geom_torsion_atom_site_label_2
_geom_torsion_atom_site_label_3
_geom_torsion_atom_site_label_4
_geom_torsion
C5 N2 C3 C4 0.0(3)
N2 C3 C4 N1 0.0(2)
C5 N1 C4 C3 0.1(2)
C4 N1 C5 N2 0.0(3)
C3 N2 C5 N1 0.0(3)
